data_2203813
loop_
_publ_author_name
'Rademeyer, Melanie'

_publ_section_title
;
 Dianilinediiodozinc(II)
;
_journal_issue 6
_journal_name_full 'Acta Crystallographica Section E'
_journal_page_first m871
_journal_page_last m872
_journal_paper_doi 10.1107/S160053680401181X
_journal_volume 60
_journal_year 2004
_chemical_formula_iupac '[Zn I2 (C12 H14 N2)]'
_chemical_formula_moiety 'C12 H14 I2 N2 Zn'
_chemical_formula_sum 'C12 H14 I2 N2 Zn'
_chemical_formula_weight 505.42
_chemical_name_systematic
;
Dianilinediiodozinc(II)
;
_space_group_IT_number 15
_symmetry_cell_setting monoclinic
_symmetry_space_group_name_Hall '-C 2yc'
_symmetry_space_group_name_H-M 'C 1 2/c 1'
_atom_sites_solution_hydrogens geom
_atom_sites_solution_primary direct
_atom_sites_solution_secondary difmap
_audit_creation_method SHELXL-97
_cell_angle_alpha 90
_cell_angle_beta 115.64(5)
_cell_angle_gamma 90
_cell_formula_units_Z 4
_cell_length_a 25.073(13)
_cell_length_b 5.147(4)
_cell_length_c 13.296(12)
_cell_measurement_reflns_used 963
_cell_measurement_temperature 293(2)
_cell_measurement_theta_max 32
_cell_measurement_theta_min 2
_cell_volume 1547(2)
_computing_cell_refinement 'CrysAlis CCD'
_computing_data_collection 'CrysAlis CCD (Oxford Diffraction Ltd., 2003)'
_computing_data_reduction 'CrysAlis RED (Oxford Diffraction Ltd., 2003)'
_computing_molecular_graphics 'ORTEP-3 for Windows (Farrugia, 1997)'
_computing_publication_material 'WinGX (Farrugia, 1999) and PLATON (Spek, 2000)'
_computing_structure_refinement 'SHELXL97 (Sheldrick, 1997)'
_computing_structure_solution 'SHELXS97 (Sheldrick, 1997)'
_diffrn_ambient_temperature 293(2)
_diffrn_measured_fraction_theta_full 0.994
_diffrn_measured_fraction_theta_max 0.929
_diffrn_measurement_device_type 'Oxford Excalibur2'
_diffrn_measurement_method \w--2\q
_diffrn_radiation_monochromator graphite
_diffrn_radiation_source 'fine-focus sealed tube'
_diffrn_radiation_type MoK\a
_diffrn_radiation_wavelength 0.71073
_diffrn_reflns_av_R_equivalents 0.074
_diffrn_reflns_av_sigmaI/netI 0.056
_diffrn_reflns_limit_h_max 36
_diffrn_reflns_limit_h_min -35
_diffrn_reflns_limit_k_max 5
_diffrn_reflns_limit_k_min -7
_diffrn_reflns_limit_l_max 19
_diffrn_reflns_limit_l_min -19
_diffrn_reflns_number 6914
_diffrn_reflns_theta_full 25.0
_diffrn_reflns_theta_max 31.9
_diffrn_reflns_theta_min 4.6
_diffrn_standards_decay_% 0
_diffrn_standards_interval_count 0
_diffrn_standards_interval_time 0
_diffrn_standards_number 0
_exptl_absorpt_coefficient_mu 5.561
_exptl_absorpt_correction_T_max 0.189
_exptl_absorpt_correction_T_min 0.142
_exptl_absorpt_correction_type multi-scan
_exptl_absorpt_process_details '(Blessing, 1995)'
_exptl_crystal_colour brown
_exptl_crystal_density_diffrn 2.170
_exptl_crystal_density_method 'not measured'
_exptl_crystal_description block
_exptl_crystal_F_000 944
_exptl_crystal_size_max 0.40
_exptl_crystal_size_mid 0.40
_exptl_crystal_size_min 0.30
_refine_diff_density_max 1.90
_refine_diff_density_min -1.42
_refine_ls_extinction_method none
_refine_ls_goodness_of_fit_ref 0.96
_refine_ls_hydrogen_treatment constr
_refine_ls_matrix_type full
_refine_ls_number_parameters 78
_refine_ls_number_reflns 2462
_refine_ls_number_restraints 0
_refine_ls_restrained_S_all 0.96
_refine_ls_R_factor_all 0.056
_refine_ls_R_factor_gt 0.041
_refine_ls_shift/su_max 0.002
_refine_ls_shift/su_mean 0.000
_refine_ls_structure_factor_coef Fsqd
_refine_ls_weighting_details 'calc w = 1/[\s^2^(Fo^2^)+(0.0596P)^2^] where P = (Fo^2^+2Fc^2^)/3'
_refine_ls_weighting_scheme calc
_refine_ls_wR_factor_gt 0.101
_refine_ls_wR_factor_ref 0.110
_reflns_number_gt 1839
_reflns_number_total 2462
_reflns_threshold_expression I>2\s(I)
_cod_data_source_file tk6156.cif
_cod_data_source_block I
_cod_original_sg_symbol_H-M 'C 2/c'
_cod_database_code 2203813
_cod_database_fobs_code 2203813

loop_
_symmetry_equiv_pos_as_xyz
'x, y, z'
'-x, y, -z+1/2'
'x+1/2, y+1/2, z'
'-x+1/2, y+1/2, -z+1/2'
'-x, -y, -z'
'x, -y, z-1/2'
'-x+1/2, -y+1/2, -z'
'x+1/2, -y+1/2, z-1/2'

loop_
_atom_site_label
_atom_site_fract_x
_atom_site_fract_y
_atom_site_fract_z
_atom_site_U_iso_or_equiv
_atom_site_adp_type
_atom_site_calc_flag
_atom_site_refinement_flags
_atom_site_occupancy
_atom_site_type_symbol
N -0.06049(16) -0.1739(6) 0.2796(3) 0.0429(7) Uani d . 1 N
H0A -0.0668 -0.3234 0.2410 0.051 Uiso calc R 1 H
H0B -0.0452 -0.2140 0.3526 0.051 Uiso calc R 1 H
C1 -0.11648(17) -0.0414(7) 0.2478(3) 0.0397(8) Uani d . 1 C
C3 -0.2164(2) 0.0402(10) 0.1178(5) 0.0638(12) Uani d . 1 C
H3 -0.2491 0.0016 0.0514 0.077 Uiso calc R 1 H
C5 -0.1728(2) 0.2916(9) 0.2826(5) 0.0597(13) Uani d . 1 C
H5 -0.1757 0.4239 0.3277 0.072 Uiso calc R 1 H
C6 -0.1203(2) 0.1536(8) 0.3159(4) 0.0474(9) Uani d . 1 C
H6 -0.0881 0.1920 0.3830 0.057 Uiso calc R 1 H
C4 -0.2196(2) 0.2358(11) 0.1859(5) 0.0661(14) Uani d . 1 C
H4 -0.2544 0.3300 0.1646 0.079 Uiso calc R 1 H
C2 -0.1640(2) -0.0995(9) 0.1489(4) 0.0540(10) Uani d . 1 C
H2 -0.1613 -0.2306 0.1032 0.065 Uiso calc R 1 H
Zn 0.0000 0.04924(12) 0.2500 0.03925(17) Uani d S 1 Zn
I -0.056929(13) 0.32383(5) 0.07266(2) 0.04722(13) Uani d . 1 I

loop_
_atom_site_aniso_label
_atom_site_aniso_U_11
_atom_site_aniso_U_22
_atom_site_aniso_U_33
_atom_site_aniso_U_12
_atom_site_aniso_U_13
_atom_site_aniso_U_23
N 0.047(2) 0.0360(15) 0.0520(19) 0.0038(13) 0.0279(17) 0.0035(13)
C1 0.040(2) 0.0355(17) 0.047(2) -0.0039(15) 0.0215(17) 0.0054(14)
C3 0.037(2) 0.068(3) 0.073(3) -0.011(2) 0.010(2) 0.001(3)
C5 0.059(3) 0.050(3) 0.082(4) 0.004(2) 0.042(3) -0.007(2)
C6 0.047(2) 0.050(2) 0.048(2) 0.0038(17) 0.024(2) -0.0001(17)
C4 0.050(3) 0.056(3) 0.095(4) 0.002(2) 0.033(3) 0.009(3)
C2 0.052(3) 0.049(2) 0.059(3) -0.008(2) 0.022(2) -0.005(2)
Zn 0.0412(4) 0.0395(3) 0.0416(3) 0.000 0.0222(3) 0.000
I 0.0572(2) 0.04673(19) 0.03846(17) 0.00193(11) 0.02135(14) 0.00394(9)

loop_
_atom_type_symbol
_atom_type_description
_atom_type_scat_dispersion_real
_atom_type_scat_dispersion_imag
_atom_type_scat_source
C C 0.0033 0.0016 'International Tables Vol C Tables 4.2.6.8 and 6.1.1.4'
H H 0.0000 0.0000 'International Tables Vol C Tables 4.2.6.8 and 6.1.1.4'
Zn Zn 0.2839 1.4301 'International Tables Vol C Tables 4.2.6.8 and 6.1.1.4'
I I -0.4742 1.8119 'International Tables Vol C Tables 4.2.6.8 and 6.1.1.4'
N N 0.0061 0.0033 'International Tables Vol C Tables 4.2.6.8 and 6.1.1.4'

loop_
_geom_angle_atom_site_label_1
_geom_angle_atom_site_label_2
_geom_angle_atom_site_label_3
_geom_angle_site_symmetry_1
_geom_angle_site_symmetry_3
_geom_angle
C1 N Zn . . 112.4(2)
C1 N H0A . . 109.1
Zn N H0A . . 109.1
C1 N H0B . . 109.1
Zn N H0B . . 109.1
H0A N H0B . . 107.9
C2 C1 C6 . . 120.6(4)
C2 C1 N . . 120.4(4)
C6 C1 N . . 118.9(4)
C4 C3 C2 . . 119.8(5)
C4 C3 H3 . . 120.1
C2 C3 H3 . . 120.1
C4 C5 C6 . . 120.6(5)
C4 C5 H5 . . 119.7
C6 C5 H5 . . 119.7
C1 C6 C5 . . 119.2(5)
C1 C6 H6 . . 120.4
C5 C6 H6 . . 120.4
C5 C4 C3 . . 120.6(5)
C5 C4 H4 . . 119.7
C3 C4 H4 . . 119.7
C1 C2 C3 . . 119.2(5)
C1 C2 H2 . . 120.4
C3 C2 H2 . . 120.4
N Zn N 2 . 112.65(18)
N Zn I 2 2 108.40(11)
N Zn I . 2 106.90(12)
N Zn I 2 . 106.90(12)
N Zn I . . 108.40(11)
I Zn I 2 . 113.71(7)

loop_
_geom_bond_atom_site_label_1
_geom_bond_atom_site_label_2
_geom_bond_site_symmetry_2
_geom_bond_distance
N C1 . 1.450(5)
N Zn . 2.071(3)
N H0A . 0.9000
N H0B . 0.9000
C1 C2 . 1.372(6)
C1 C6 . 1.381(6)
C3 C4 . 1.379(8)
C3 C2 . 1.394(7)
C3 H3 . 0.9300
C5 C4 . 1.344(8)
C5 C6 . 1.390(7)
C5 H5 . 0.9300
C6 H6 . 0.9300
C4 H4 . 0.9300
C2 H2 . 0.9300
Zn N 2 2.071(3)
Zn I 2 2.5850(19)
Zn I . 2.5850(19)

loop_
_geom_hbond_atom_site_label_D
_geom_hbond_atom_site_label_H
_geom_hbond_atom_site_label_A
_geom_hbond_site_symmetry_A
_geom_hbond_distance_DH
_geom_hbond_distance_HA
_geom_hbond_distance_DA
_geom_hbond_angle_DHA
N H0a I 1_545 0.90 2.97 3.804(4) 154
N H0b I 6_556 0.90 3.12 3.936(5) 152
N H0b I 2_545 0.90 3.32 3.769(4) 114
